data_4313324
loop_
_publ_author_name
'Md. Alamgir Hossain'
'Sung Ok Kang'
'Douglas Powell'
'Kristin Bowman-James'

_publ_contact_author
; 
   Prof. Kristin Bowman-James 
   Department of Chemistry 
   University of Kansas 
   Rm 2010 Malott Hall
   1251 Wescoe Hall Dr. 
   Lawrence, KS  66045-7582  USA 
;
_publ_contact_author_email kbowman-james@ku.edu
_publ_contact_author_fax 1(785)8645396
_publ_contact_author_phone 1(785)8644278
_publ_section_title
;
 Anion Receptors: A New Class of Amide/Quaternized Amine Macrocycles and
 the Chelate Effect
;
_journal_name_full 'Inorganic Chemistry'
_journal_page_first 1397
_journal_page_last 1399
_journal_paper_doi 10.1021/ic0263140
_journal_volume 42
_journal_year 2003
_chemical_formula_moiety '(C28 H40 N6 O4) 2+, 2(Cl1) 1-, 2.66(H2 O1)'
_chemical_formula_sum 'C28 H45.31 Cl2 N6 O6.66'
_chemical_formula_weight 643.39
_chemical_name_systematic
; 
 ? 
;
_space_group_IT_number 14
_symmetry_cell_setting monoclinic
_symmetry_space_group_name_Hall '-P 2yn'
_symmetry_space_group_name_H-M 'P 1 21/n 1'
_atom_sites_solution_hydrogens geom
_atom_sites_solution_primary direct
_atom_sites_solution_secondary difmap
_audit_creation_method SHELXL-97
_cell_angle_alpha 90.00
_cell_angle_beta 95.260(2)
_cell_angle_gamma 90.00
_cell_formula_units_Z 2
_cell_length_a 7.6011(6)
_cell_length_b 11.3704(9)
_cell_length_c 17.5993(14)
_cell_measurement_reflns_used 4146
_cell_measurement_temperature 100(2)
_cell_measurement_theta_max 30.0
_cell_measurement_theta_min 2.83
_cell_volume 1514.7(2)
_computing_cell_refinement 'Bruker SMART'
_computing_data_collection 'Bruker SMART'
_computing_data_reduction 'Bruker SAINT'
_computing_molecular_graphics 'Bruker SHELXTL'
_computing_publication_material 'Bruker SHELXTL'
_computing_structure_refinement 'SHELXL-97 (Sheldrick, 1997)'
_computing_structure_solution 'SHELXS-97 (Sheldrick, 1990)'
_diffrn_ambient_temperature 100(2)
_diffrn_measured_fraction_theta_full 0.999
_diffrn_measured_fraction_theta_max 0.994
_diffrn_measurement_device 'Bruker APEX'
_diffrn_measurement_method '\w scan frames'
_diffrn_radiation_monochromator graphite
_diffrn_radiation_source 'fine-focus sealed tube'
_diffrn_radiation_type MoK\a
_diffrn_radiation_wavelength 0.71073
_diffrn_reflns_av_R_equivalents 0.0263
_diffrn_reflns_av_sigmaI/netI 0.0338
_diffrn_reflns_limit_h_max 10
_diffrn_reflns_limit_h_min -10
_diffrn_reflns_limit_k_max 15
_diffrn_reflns_limit_k_min -15
_diffrn_reflns_limit_l_max 24
_diffrn_reflns_limit_l_min -24
_diffrn_reflns_number 12395
_diffrn_reflns_theta_full 26.00
_diffrn_reflns_theta_max 30.01
_diffrn_reflns_theta_min 2.14
_diffrn_standards_decay_% 0.11
_diffrn_standards_number 111
_exptl_absorpt_coefficient_mu 0.269
_exptl_absorpt_correction_T_max 0.9946
_exptl_absorpt_correction_T_min 0.9531
_exptl_absorpt_correction_type multi-scan
_exptl_absorpt_process_details 'SADABS, 2000'
_exptl_crystal_colour colorless
_exptl_crystal_density_diffrn 1.411
_exptl_crystal_density_meas 0
_exptl_crystal_density_method 'not measured'
_exptl_crystal_description prism
_exptl_crystal_F_000 685
_exptl_crystal_size_max 0.18
_exptl_crystal_size_mid 0.18
_exptl_crystal_size_min 0.02
_refine_diff_density_max 0.489
_refine_diff_density_min -0.265
_refine_diff_density_rms 0.073
_refine_ls_extinction_method none
_refine_ls_goodness_of_fit_ref 1.043
_refine_ls_hydrogen_treatment mixed
_refine_ls_matrix_type full
_refine_ls_number_parameters 200
_refine_ls_number_reflns 4397
_refine_ls_number_restraints 0
_refine_ls_restrained_S_all 1.043
_refine_ls_R_factor_all 0.0592
_refine_ls_R_factor_gt 0.0455
_refine_ls_shift/su_max 0.000
_refine_ls_shift/su_mean 0.000
_refine_ls_structure_factor_coef Fsqd
_refine_ls_weighting_details 'calc w=1/[\s^2^(Fo^2^)+(0.0700P)^2^+0.4000P] where P=(Fo^2^+2Fc^2^)/3'
_refine_ls_weighting_scheme calc
_refine_ls_wR_factor_gt 0.1145
_refine_ls_wR_factor_ref 0.1227
_reflns_number_gt 3527
_reflns_number_total 4397
_reflns_threshold_expression >2sigma(I)
_cod_data_source_file ic0263140si20021231_110054_2.cif
_cod_data_source_block 2a.2Cl
_cod_database_code 4313324

loop_
_symmetry_equiv_pos_as_xyz
'x, y, z'
'-x+1/2, y+1/2, -z+1/2'
'-x, -y, -z'
'x-1/2, -y-1/2, z-1/2'

loop_
_atom_site_label
_atom_site_type_symbol
_atom_site_fract_x
_atom_site_fract_y
_atom_site_fract_z
_atom_site_U_iso_or_equiv
_atom_site_adp_type
_atom_site_occupancy
_atom_site_symmetry_multiplicity
_atom_site_calc_flag
_atom_site_refinement_flags
_atom_site_disorder_assembly
_atom_site_disorder_group
N1 N 0.11107(17) 0.48578(11) 0.16363(7) 0.0202(3) Uani 1 1 d . . .
C2 C 0.2291(2) 0.58818(12) 0.19046(8) 0.0202(3) Uani 1 1 d . . .
H2A H 0.1923 0.6158 0.2400 0.024 Uiso 1 1 calc R . .
H2B H 0.2071 0.6533 0.1535 0.024 Uiso 1 1 calc R . .
C3 C 0.4272(2) 0.56507(14) 0.20039(8) 0.0225(3) Uani 1 1 d . . .
H3A H 0.4607 0.5253 0.1538 0.027 Uiso 1 1 calc R . .
H3B H 0.4886 0.6419 0.2038 0.027 Uiso 1 1 calc R . .
N4 N 0.49318(17) 0.49498(11) 0.26581(7) 0.0197(2) Uani 1 1 d . . .
H4 H 0.5203 0.4205 0.2600 0.024 Uiso 1 1 calc R . .
C5 C 0.51263(19) 0.54512(12) 0.33583(8) 0.0182(3) Uani 1 1 d . . .
O6 O 0.45230(15) 0.64321(9) 0.34745(6) 0.0220(2) Uani 1 1 d . . .
C7 C 0.61438(18) 0.47736(12) 0.39814(8) 0.0170(3) Uani 1 1 d . . .
C8 C 0.67458(18) 0.54012(12) 0.46352(8) 0.0173(3) Uani 1 1 d . . .
H8 H 0.6451 0.6210 0.4674 0.021 Uiso 1 1 calc R . .
C9 C 0.6526(2) 0.35792(13) 0.39367(8) 0.0198(3) Uani 1 1 d . . .
H9 H 0.6090 0.3138 0.3501 0.024 Uiso 1 1 calc R . .
C10 C 0.7545(2) 0.30347(13) 0.45297(8) 0.0213(3) Uani 1 1 d . . .
H10 H 0.7815 0.2222 0.4496 0.026 Uiso 1 1 calc R . .
C11 C 0.8176(2) 0.36676(13) 0.51732(8) 0.0197(3) Uani 1 1 d . . .
H11 H 0.8883 0.3289 0.5574 0.024 Uiso 1 1 calc R . .
C12 C 0.77700(18) 0.48602(12) 0.52298(8) 0.0168(3) Uani 1 1 d . . .
C13 C 0.83967(18) 0.55982(12) 0.59060(8) 0.0172(3) Uani 1 1 d . . .
O14 O 0.80693(15) 0.66634(9) 0.59283(6) 0.0225(2) Uani 1 1 d . . .
N15 N 0.93346(17) 0.50569(11) 0.64907(7) 0.0190(2) Uani 1 1 d . . .
H15 H 0.9424 0.4285 0.6495 0.023 Uiso 1 1 calc R . .
C16 C 1.0200(2) 0.57415(13) 0.71134(8) 0.0213(3) Uani 1 1 d . . .
H16A H 1.0648 0.6476 0.6898 0.026 Uiso 1 1 calc R . .
H16B H 1.1238 0.5292 0.7336 0.026 Uiso 1 1 calc R . .
C17 C 0.9089(2) 0.60717(12) 0.77559(8) 0.0197(3) Uani 1 1 d . . .
H17A H 0.7894 0.6287 0.7527 0.024 Uiso 1 1 calc R . .
H17B H 0.9613 0.6783 0.8010 0.024 Uiso 1 1 calc R . .
C18 C 0.1820(2) 0.42314(14) 0.09748(9) 0.0285(3) Uani 1 1 d . . .
H18A H 0.2114 0.4809 0.0593 0.043 Uiso 1 1 d R . .
H18B H 0.0923 0.3687 0.0745 0.043 Uiso 1 1 d R . .
H18C H 0.2884 0.3790 0.1156 0.043 Uiso 1 1 d R . .
C19 C -0.0659(2) 0.53655(16) 0.13613(10) 0.0306(4) Uani 1 1 d . . .
H19A H -0.0563 0.5796 0.0884 0.046 Uiso 1 1 d R . .
H19B H -0.1046 0.5904 0.1748 0.046 Uiso 1 1 d R . .
H19C H -0.1521 0.4728 0.1272 0.046 Uiso 1 1 d R . .
Cl1 Cl 0.60627(5) 0.25146(3) 0.18966(2) 0.02361(11) Uani 1 1 d . . .
O1S O 0.7918(2) 0.83506(12) 0.47733(8) 0.0446(4) Uani 1 1 d . . .
H1SA H 0.8103 0.8023 0.4322 0.053 Uiso 1 1 d R . .
H1SB H 0.8009 0.7765 0.5119 0.053 Uiso 1 1 d R . .
O2S O 1.0690(5) 0.9544(3) 0.5331(2) 0.0301(11) Uani 0.328(5) 1 d P . .
H2SA H 0.9813 0.9179 0.5044 0.036 Uiso 0.328(5) 1 d PR . .
H2SB H 1.1084 1.0234 0.5162 0.036 Uiso 0.328(5) 1 d PR . .

loop_
_atom_site_aniso_label
_atom_site_aniso_U_11
_atom_site_aniso_U_22
_atom_site_aniso_U_33
_atom_site_aniso_U_23
_atom_site_aniso_U_13
_atom_site_aniso_U_12
N1 0.0258(6) 0.0173(6) 0.0162(5) -0.0020(4) -0.0058(5) 0.0023(5)
C2 0.0268(7) 0.0150(6) 0.0180(6) 0.0003(5) -0.0023(5) 0.0005(5)
C3 0.0266(7) 0.0230(7) 0.0175(6) 0.0021(5) 0.0005(5) -0.0023(6)
N4 0.0222(6) 0.0177(6) 0.0187(6) -0.0010(4) -0.0016(5) 0.0005(4)
C5 0.0168(6) 0.0180(6) 0.0197(6) 0.0002(5) 0.0008(5) -0.0033(5)
O6 0.0250(5) 0.0173(5) 0.0234(5) -0.0013(4) 0.0003(4) -0.0002(4)
C7 0.0157(6) 0.0178(6) 0.0176(6) -0.0001(5) 0.0013(5) -0.0019(5)
C8 0.0153(6) 0.0172(6) 0.0196(6) -0.0019(5) 0.0019(5) -0.0009(5)
C9 0.0233(7) 0.0176(6) 0.0180(6) -0.0030(5) 0.0001(5) -0.0035(5)
C10 0.0265(7) 0.0150(6) 0.0221(7) -0.0013(5) 0.0000(6) -0.0012(5)
C11 0.0214(7) 0.0188(6) 0.0185(6) 0.0011(5) 0.0006(5) -0.0013(5)
C12 0.0158(6) 0.0181(6) 0.0166(6) -0.0018(5) 0.0023(5) -0.0024(5)
C13 0.0153(6) 0.0190(6) 0.0175(6) -0.0018(5) 0.0027(5) -0.0028(5)
O14 0.0261(5) 0.0183(5) 0.0226(5) -0.0037(4) -0.0001(4) 0.0011(4)
N15 0.0222(6) 0.0163(5) 0.0177(5) -0.0031(4) -0.0018(4) -0.0027(4)
C16 0.0204(7) 0.0219(7) 0.0207(7) -0.0035(5) -0.0024(5) -0.0036(5)
C17 0.0244(7) 0.0145(6) 0.0195(7) -0.0018(5) -0.0019(5) -0.0008(5)
C18 0.0410(9) 0.0271(8) 0.0171(7) -0.0064(6) 0.0015(6) 0.0003(7)
C19 0.0305(8) 0.0298(8) 0.0286(8) -0.0005(6) -0.0133(6) 0.0064(7)
Cl1 0.0272(2) 0.02180(18) 0.02146(18) -0.00479(12) 0.00000(13) -0.00047(13)
O1S 0.0722(11) 0.0298(7) 0.0321(7) 0.0026(5) 0.0074(7) 0.0036(7)
O2S 0.031(2) 0.030(2) 0.030(2) 0.0018(14) 0.0007(15) -0.0032(15)

loop_
_atom_type_symbol
_atom_type_description
_atom_type_scat_dispersion_real
_atom_type_scat_dispersion_imag
_atom_type_scat_source
C C 0.0033 0.0016 'International Tables Vol C Tables 4.2.6.8 and 6.1.1.4'
H H 0.0000 0.0000 'International Tables Vol C Tables 4.2.6.8 and 6.1.1.4'
N N 0.0061 0.0033 'International Tables Vol C Tables 4.2.6.8 and 6.1.1.4'
O O 0.0106 0.0060 'International Tables Vol C Tables 4.2.6.8 and 6.1.1.4'
Cl Cl 0.1484 0.1585 'International Tables Vol C Tables 4.2.6.8 and 6.1.1.4'

loop_
_geom_angle_atom_site_label_1
_geom_angle_atom_site_label_2
_geom_angle_atom_site_label_3
_geom_angle
_geom_angle_site_symmetry_1
_geom_angle_site_symmetry_3
_geom_angle_publ_flag
C19 N1 C18 107.81(12) . . ?
C19 N1 C2 106.94(12) . . ?
C18 N1 C2 111.10(12) . . ?
C19 N1 C17 110.46(12) . 3_666 ?
C18 N1 C17 106.31(11) . 3_666 ?
C2 N1 C17 114.09(11) . 3_666 ?
N1 C2 C3 116.95(12) . . ?
N1 C2 H2A 108.1 . . ?
C3 C2 H2A 108.1 . . ?
N1 C2 H2B 108.1 . . ?
C3 C2 H2B 108.1 . . ?
H2A C2 H2B 107.3 . . ?
N4 C3 C2 116.86(12) . . ?
N4 C3 H3A 108.1 . . ?
C2 C3 H3A 108.1 . . ?
N4 C3 H3B 108.1 . . ?
C2 C3 H3B 108.1 . . ?
H3A C3 H3B 107.3 . . ?
C5 N4 C3 119.47(12) . . ?
C5 N4 H4 120.3 . . ?
C3 N4 H4 120.3 . . ?
O6 C5 N4 121.47(13) . . ?
O6 C5 C7 121.37(13) . . ?
N4 C5 C7 117.15(12) . . ?
C9 C7 C8 119.41(13) . . ?
C9 C7 C5 123.87(13) . . ?
C8 C7 C5 116.71(12) . . ?
C12 C8 C7 120.90(13) . . ?
C12 C8 H8 119.5 . . ?
C7 C8 H8 119.5 . . ?
C10 C9 C7 119.85(13) . . ?
C10 C9 H9 120.1 . . ?
C7 C9 H9 120.1 . . ?
C9 C10 C11 120.61(14) . . ?
C9 C10 H10 119.7 . . ?
C11 C10 H10 119.7 . . ?
C10 C11 C12 119.95(14) . . ?
C10 C11 H11 120.0 . . ?
C12 C11 H11 120.0 . . ?
C8 C12 C11 119.24(13) . . ?
C8 C12 C13 117.77(12) . . ?
C11 C12 C13 122.99(13) . . ?
O14 C13 N15 121.14(13) . . ?
O14 C13 C12 121.55(13) . . ?
N15 C13 C12 117.31(12) . . ?
C13 N15 C16 120.24(12) . . ?
C13 N15 H15 119.9 . . ?
C16 N15 H15 119.9 . . ?
N15 C16 C17 116.75(12) . . ?
N15 C16 H16A 108.1 . . ?
C17 C16 H16A 108.1 . . ?
N15 C16 H16B 108.1 . . ?
C17 C16 H16B 108.1 . . ?
H16A C16 H16B 107.3 . . ?
C16 C17 N1 116.73(12) . 3_666 ?
C16 C17 H17A 108.1 . . ?
N1 C17 H17A 108.1 3_666 . ?
C16 C17 H17B 108.1 . . ?
N1 C17 H17B 108.1 3_666 . ?
H17A C17 H17B 107.3 . . ?
N1 C18 H18A 109.5 . . ?
N1 C18 H18B 109.5 . . ?
H18A C18 H18B 109.5 . . ?
N1 C18 H18C 109.5 . . ?
H18A C18 H18C 109.5 . . ?
H18B C18 H18C 109.5 . . ?
N1 C19 H19A 109.5 . . ?
N1 C19 H19B 109.5 . . ?
H19A C19 H19B 109.5 . . ?
N1 C19 H19C 109.5 . . ?
H19A C19 H19C 109.5 . . ?
H19B C19 H19C 109.5 . . ?
H1SA O1S H1SB 106.3 . . ?
O2S O2S H2SA 63.2 3_776 . ?
O2S O2S H2SB 58.8 3_776 . ?
H2SA O2S H2SB 118.0 . . ?

loop_
_geom_bond_atom_site_label_1
_geom_bond_atom_site_label_2
_geom_bond_distance
_geom_bond_site_symmetry_2
_geom_bond_publ_flag
N1 C19 1.502(2) . ?
N1 C18 1.5061(19) . ?
N1 C2 1.5183(19) . ?
N1 C17 1.5213(19) 3_666 ?
C2 C3 1.523(2) . ?
C2 H2A 0.9900 . ?
C2 H2B 0.9900 . ?
C3 N4 1.4513(19) . ?
C3 H3A 0.9900 . ?
C3 H3B 0.9900 . ?
N4 C5 1.3534(18) . ?
N4 H4 0.8800 . ?
C5 O6 1.2302(18) . ?
C5 C7 1.496(2) . ?
C7 C9 1.393(2) . ?
C7 C8 1.3951(19) . ?
C8 C12 1.389(2) . ?
C8 H8 0.9500 . ?
C9 C10 1.387(2) . ?
C9 H9 0.9500 . ?
C10 C11 1.389(2) . ?
C10 H10 0.9500 . ?
C11 C12 1.396(2) . ?
C11 H11 0.9500 . ?
C12 C13 1.4976(19) . ?
C13 O14 1.2379(17) . ?
C13 N15 1.3459(19) . ?
N15 C16 1.4517(18) . ?
N15 H15 0.8800 . ?
C16 C17 1.519(2) . ?
C16 H16A 0.9900 . ?
C16 H16B 0.9900 . ?
C17 N1 1.5213(19) 3_666 ?
C17 H17A 0.9900 . ?
C17 H17B 0.9900 . ?
C18 H18A 0.9800 . ?
C18 H18B 0.9800 . ?
C18 H18C 0.9800 . ?
C19 H19A 0.9800 . ?
C19 H19B 0.9800 . ?
C19 H19C 0.9800 . ?
O1S H1SA 0.9001 . ?
O1S H1SB 0.8999 . ?
O2S O2S 1.818(8) 3_776 ?
O2S H2SA 0.8998 . ?
O2S H2SB 0.8999 . ?

loop_
_geom_hbond_atom_site_label_D
_geom_hbond_atom_site_label_H
_geom_hbond_atom_site_label_A
_geom_hbond_distance_DH
_geom_hbond_distance_HA
_geom_hbond_distance_DA
_geom_hbond_angle_DHA
_geom_hbond_site_symmetry_A
N4 H4 Cl1 0.88 2.41 3.2269(13) 154.9 .
N15 H15 Cl1 0.88 2.47 3.2577(13) 150.1 4_666
O1S H1SA Cl1 0.90 2.36 3.2494(14) 168.2 2_655
O1S H1SB O14 0.90 1.89 2.7898(17) 172.8 .
O2S H2SA O1S 0.90 1.75 2.620(4) 161.8 .
O2S H2SB O1S 0.90 1.78 2.631(4) 157.1 3_776

loop_
_geom_torsion_atom_site_label_1
_geom_torsion_atom_site_label_2
_geom_torsion_atom_site_label_3
_geom_torsion_atom_site_label_4
_geom_torsion
_geom_torsion_site_symmetry_1
_geom_torsion_site_symmetry_2
_geom_torsion_site_symmetry_3
_geom_torsion_site_symmetry_4
_geom_torsion_publ_flag
C19 N1 C2 C3 -163.55(13) . . . . ?
C18 N1 C2 C3 -46.14(16) . . . . ?
C17 N1 C2 C3 74.01(16) 3_666 . . . ?
N1 C2 C3 N4 -73.35(17) . . . . ?
C2 C3 N4 C5 -77.65(17) . . . . ?
C3 N4 C5 O6 10.7(2) . . . . ?
C3 N4 C5 C7 -167.88(12) . . . . ?
O6 C5 C7 C9 165.52(14) . . . . ?
N4 C5 C7 C9 -15.9(2) . . . . ?
O6 C5 C7 C8 -15.2(2) . . . . ?
N4 C5 C7 C8 163.34(12) . . . . ?
C9 C7 C8 C12 2.2(2) . . . . ?
C5 C7 C8 C12 -177.07(12) . . . . ?
C8 C7 C9 C10 -2.0(2) . . . . ?
C5 C7 C9 C10 177.17(13) . . . . ?
C7 C9 C10 C11 0.7(2) . . . . ?
C9 C10 C11 C12 0.6(2) . . . . ?
C7 C8 C12 C11 -0.9(2) . . . . ?
C7 C8 C12 C13 178.79(12) . . . . ?
C10 C11 C12 C8 -0.5(2) . . . . ?
C10 C11 C12 C13 179.81(13) . . . . ?
C8 C12 C13 O14 -2.4(2) . . . . ?
C11 C12 C13 O14 177.35(13) . . . . ?
C8 C12 C13 N15 177.69(12) . . . . ?
C11 C12 C13 N15 -2.6(2) . . . . ?
O14 C13 N15 C16 -8.9(2) . . . . ?
C12 C13 N15 C16 171.04(12) . . . . ?
C13 N15 C16 C17 85.37(17) . . . . ?
N15 C16 C17 N1 81.96(17) . . . 3_666 ?
